data_7009859
loop_
_publ_author_name
'Fausto Calderazzo'
'Michele D'Attoma'
'Fabio Marchetti'
'Guido Pampaloni'

_publ_section_title
;
 Reactivity of SeOCl2 with titanium and zirconium tetrachlorides. The
 unexpected formation of a \m-oxo-bridged titanium(IV) derivative
;
_journal_issue 15
_journal_name_full 'J. Chem. Soc., Dalton Trans.'
_journal_page_first 2497
_journal_page_last 2498
_journal_paper_doi 10.1039/b004057f
_journal_year 2000
_chemical_formula_moiety \m-O(TiCl3(OSeCl2)2)2.CH2Cl2
_chemical_formula_sum 'C H2 Cl16 O5 Se4 Ti2'
_chemical_formula_weight 1072.87
_chemical_name_systematic
;

Oxobis[trichlorobis(seleninylchloride)titanium(IV)] dichloromethane solvate

;
_space_group_IT_number 13
_symmetry_cell_setting monoclinic
_symmetry_space_group_name_Hall '-P 2yac'
_symmetry_space_group_name_H-M 'P 1 2/n 1'
_atom_sites_solution_hydrogens geom
_atom_sites_solution_primary direct
_atom_sites_solution_secondary difmap
_audit_creation_method SHELXL-97
_cell_angle_alpha 90.00
_cell_angle_beta 95.58(2)
_cell_angle_gamma 90.00
_cell_formula_units_Z 2
_cell_length_a 12.7530(10)
_cell_length_b 8.4950(5)
_cell_length_c 13.3500(10)
_cell_measurement_reflns_used 25
_cell_measurement_temperature 293(2)
_cell_measurement_theta_max 12.96
_cell_measurement_theta_min 5.77
_cell_volume 1439.44(18)
_computing_cell_refinement 'Siemens XSCANS'
_computing_data_collection 'Siemens XSCANS'
_computing_data_reduction 'Siemens SHELXTL'
_computing_molecular_graphics 'Siemens SHELXTL'
_computing_structure_refinement 'SHELXL-97 (Sheldrick, 1997)'
_computing_structure_solution 'SHELXS-97 (Sheldrick, 1990)'
_diffrn_ambient_temperature 293(2)
_diffrn_measured_fraction_theta_full 1.000
_diffrn_measured_fraction_theta_max 1.000
_diffrn_measurement_device_type 'Siemens P4'
_diffrn_measurement_method '\w/2\q scans'
_diffrn_radiation_monochromator graphite
_diffrn_radiation_source 'sealed tube'
_diffrn_radiation_type MoK\a
_diffrn_radiation_wavelength 0.71073
_diffrn_reflns_av_R_equivalents 0.0213
_diffrn_reflns_av_sigmaI/netI 0.0451
_diffrn_reflns_limit_h_max 15
_diffrn_reflns_limit_h_min -1
_diffrn_reflns_limit_k_max 1
_diffrn_reflns_limit_k_min -10
_diffrn_reflns_limit_l_max 15
_diffrn_reflns_limit_l_min -15
_diffrn_reflns_number 3327
_diffrn_reflns_theta_full 25.00
_diffrn_reflns_theta_max 25.00
_diffrn_reflns_theta_min 2.11
_diffrn_standards_decay_% '< 1'
_diffrn_standards_interval_count 97
_diffrn_standards_number 3
_exptl_absorpt_coefficient_mu 7.112
_exptl_absorpt_correction_T_max 0.5871
_exptl_absorpt_correction_T_min 0.3036
_exptl_absorpt_correction_type integration
_exptl_crystal_colour 'Light yellow'
_exptl_crystal_density_diffrn 2.475
_exptl_crystal_density_method 'not measured'
_exptl_crystal_description 'Prismatic stick'
_exptl_crystal_F_000 1000
_exptl_crystal_size_max 0.67_mm
_exptl_crystal_size_mid 0.17_mm
_exptl_crystal_size_min 0.08_mm
_refine_diff_density_max 0.658
_refine_diff_density_min -1.052
_refine_diff_density_rms 0.117
_refine_ls_extinction_method none
_refine_ls_goodness_of_fit_ref 1.034
_refine_ls_hydrogen_treatment mixed
_refine_ls_matrix_type full
_refine_ls_number_parameters 128
_refine_ls_number_reflns 2538
_refine_ls_number_restraints 0
_refine_ls_restrained_S_all 1.034
_refine_ls_R_factor_all 0.0677
_refine_ls_R_factor_gt 0.0404
_refine_ls_shift/su_max 0.000
_refine_ls_shift/su_mean 0.000
_refine_ls_structure_factor_coef Fsqd
_refine_ls_weighting_details 'calc w=1/[\s^2^(Fo^2^)+(0.0341P)^2^+2.6867P] where P=(Fo^2^+2Fc^2^)/3'
_refine_ls_weighting_scheme calc
_refine_ls_wR_factor_gt 0.0799
_refine_ls_wR_factor_ref 0.0889
_reflns_number_gt 1862
_reflns_number_total 2538
_reflns_threshold_expression >2sigma(I)
_cod_data_source_file b004057f.txt
_cod_data_source_block tic
_cod_depositor_comments
;
The following automatic conversions were performed:
'_symmetry_cell_setting' value 'Monoclinic' changed to 'monoclinic'
according to '/home/saulius/struct/CIF-dictionaries/cif_core.dic'
dictionary named 'cif_core.dic' version 2.4.1 from
2010-06-29.

'_exptl_absorpt_correction_type' value 'Integration' changed
to 'integration' according to
'/home/saulius/struct/CIF-dictionaries/cif_core.dic' dictionary named
'cif_core.dic' version 2.4.1 from 2010-06-29.

Automatic conversion script
Id: cif_fix_enum 1527 2010-12-29 10:47:43Z saulius 
;
_cod_original_sg_symbol_H-M P2/n
_cod_database_code 7009859

loop_
_symmetry_equiv_pos_as_xyz
'x, y, z'
'-x+1/2, y, -z+1/2'
'-x, -y, -z'
'x-1/2, -y, z-1/2'

loop_
_atom_site_label
_atom_site_type_symbol
_atom_site_fract_x
_atom_site_fract_y
_atom_site_fract_z
_atom_site_U_iso_or_equiv
_atom_site_adp_type
_atom_site_occupancy
_atom_site_symmetry_multiplicity
_atom_site_calc_flag
_atom_site_refinement_flags
_atom_site_disorder_assembly
_atom_site_disorder_group
Ti Ti 0.61190(9) 0.00618(13) 0.22570(8) 0.0328(3) Uani 1 1 d . . .
O1 O 0.7500 0.0430(7) 0.2500 0.0363(14) Uani 1 2 d S . .
Cl1 Cl 0.63858(12) -0.11352(19) 0.06475(11) 0.0395(4) Uani 1 1 d . . .
Cl2 Cl 0.56895(15) 0.24227(19) 0.15682(14) 0.0511(5) Uani 1 1 d . . .
Cl3 Cl 0.56472(16) 0.0623(2) 0.38203(13) 0.0576(5) Uani 1 1 d . . .
Se1 Se 0.63877(5) -0.27511(9) 0.39471(5) 0.0433(2) Uani 1 1 d . . .
O2 O 0.6361(3) -0.2232(5) 0.2762(3) 0.0385(10) Uani 1 1 d . . .
Cl4 Cl 0.71266(19) -0.5004(2) 0.38844(17) 0.0738(6) Uani 1 1 d . . .
Cl5 Cl 0.48054(17) -0.3568(3) 0.40350(18) 0.0847(8) Uani 1 1 d . . .
Se2 Se 0.41456(5) -0.17008(8) 0.08616(5) 0.04125(19) Uani 1 1 d . . .
O3 O 0.4564(3) -0.0750(5) 0.1901(3) 0.0408(11) Uani 1 1 d . . .
Cl6 Cl 0.4486(2) -0.4132(2) 0.12178(18) 0.0798(7) Uani 1 1 d . . .
Cl7 Cl 0.24923(15) -0.1761(3) 0.10469(18) 0.0782(7) Uani 1 1 d . . .
C C 0.2500 0.228(3) 0.2500 0.242(16) Uani 1 2 d S . .
H1A H 0.1939 0.1592 0.2678 0.291 Uiso 0.50 1 calc PR . .
H1B H 0.3061 0.1592 0.2322 0.291 Uiso 0.50 1 calc PR . .
Cl8 Cl 0.2070(4) 0.3116(6) 0.1512(3) 0.197(2) Uani 1 1 d . . .

loop_
_atom_site_aniso_label
_atom_site_aniso_U_11
_atom_site_aniso_U_22
_atom_site_aniso_U_33
_atom_site_aniso_U_23
_atom_site_aniso_U_13
_atom_site_aniso_U_12
Ti 0.0320(6) 0.0333(6) 0.0321(6) 0.0032(5) -0.0022(5) 0.0025(5)
O1 0.037(3) 0.036(3) 0.035(3) 0.000 -0.002(3) 0.000
Cl1 0.0405(9) 0.0448(9) 0.0325(8) -0.0012(7) 0.0002(7) 0.0037(7)
Cl2 0.0616(11) 0.0331(9) 0.0558(11) 0.0053(8) -0.0079(9) 0.0088(8)
Cl3 0.0658(13) 0.0670(12) 0.0407(10) -0.0079(9) 0.0083(9) 0.0114(10)
Se1 0.0406(4) 0.0518(4) 0.0368(4) 0.0140(3) 0.0009(3) 0.0042(3)
O2 0.045(3) 0.038(2) 0.032(2) 0.0106(19) -0.0001(19) 0.002(2)
Cl4 0.0846(16) 0.0550(12) 0.0802(15) 0.0230(11) 0.0008(12) 0.0231(12)
Cl5 0.0475(12) 0.114(2) 0.0949(17) 0.0435(15) 0.0181(11) -0.0059(13)
Se2 0.0419(4) 0.0398(4) 0.0400(4) 0.0050(3) -0.0066(3) -0.0041(3)
O3 0.034(2) 0.047(3) 0.040(2) -0.003(2) -0.0008(19) -0.003(2)
Cl6 0.110(2) 0.0379(10) 0.0876(16) 0.0081(11) -0.0106(14) -0.0033(12)
Cl7 0.0395(11) 0.1080(19) 0.0848(15) 0.0050(14) -0.0054(10) -0.0218(12)
C 0.44(5) 0.119(19) 0.16(2) 0.000 0.01(3) 0.000
Cl8 0.269(6) 0.226(5) 0.084(2) -0.001(3) -0.051(3) -0.008(5)

loop_
_atom_type_symbol
_atom_type_description
_atom_type_scat_dispersion_real
_atom_type_scat_dispersion_imag
_atom_type_scat_source
C C 0.0033 0.0016 'International Tables Vol C Tables 4.2.6.8 and 6.1.1.4'
H H 0.0000 0.0000 'International Tables Vol C Tables 4.2.6.8 and 6.1.1.4'
O O 0.0106 0.0060 'International Tables Vol C Tables 4.2.6.8 and 6.1.1.4'
Cl Cl 0.1484 0.1585 'International Tables Vol C Tables 4.2.6.8 and 6.1.1.4'
Ti Ti 0.2776 0.4457 'International Tables Vol C Tables 4.2.6.8 and 6.1.1.4'
Se Se -0.0929 2.2259 'International Tables Vol C Tables 4.2.6.8 and 6.1.1.4'

loop_
_exptl_crystal_face_index_h
_exptl_crystal_face_index_k
_exptl_crystal_face_index_l
_exptl_crystal_face_perp_dist
1.00 0.00 1.00 0.3400
-1.00 0.00 0.00 0.2350
0.00 1.00 0.00 0.0900
0.00 -1.00 0.00 0.0900
-1.00 0.00 1.00 0.0400
1.00 0.00 -1.00 0.0400

loop_
_geom_angle_atom_site_label_1
_geom_angle_atom_site_label_2
_geom_angle_atom_site_label_3
_geom_angle
_geom_angle_site_symmetry_1
_geom_angle_site_symmetry_3
_geom_angle_publ_flag
O1 Ti O2 89.6(2) . . ?
O1 Ti O3 170.5(2) . . ?
O2 Ti O3 82.70(17) . . ?
O1 Ti Cl2 96.57(18) . . ?
O2 Ti Cl2 172.58(13) . . ?
O3 Ti Cl2 90.76(13) . . ?
O1 Ti Cl3 98.08(8) . . ?
O2 Ti Cl3 86.74(13) . . ?
O3 Ti Cl3 87.03(14) . . ?
Cl2 Ti Cl3 96.45(8) . . ?
O1 Ti Cl1 90.77(10) . . ?
O2 Ti Cl1 82.25(12) . . ?
O3 Ti Cl1 82.75(13) . . ?
Cl2 Ti Cl1 93.50(7) . . ?
Cl3 Ti Cl1 165.82(9) . . ?
Ti O1 Ti 159.8(4) . 2_655 ?
O2 Se1 Cl4 99.83(16) . . ?
O2 Se1 Cl5 102.01(17) . . ?
Cl4 Se1 Cl5 97.64(10) . . ?
Se1 O2 Ti 123.7(2) . . ?
O3 Se2 Cl7 98.95(17) . . ?
O3 Se2 Cl6 104.01(17) . . ?
Cl7 Se2 Cl6 97.51(10) . . ?
Se2 O3 Ti 124.7(2) . . ?
Cl8 C Cl8 125.3(15) 2 . ?

loop_
_geom_bond_atom_site_label_1
_geom_bond_atom_site_label_2
_geom_bond_distance
_geom_bond_site_symmetry_2
_geom_bond_publ_flag
Ti O1 1.7872(15) . ?
Ti O2 2.075(4) . ?
Ti O3 2.110(4) . ?
Ti Cl2 2.2517(19) . ?
Ti Cl3 2.278(2) . ?
Ti Cl1 2.4308(19) . ?
O1 Ti 1.7872(15) 2_655 ?
Se1 O2 1.639(4) . ?
Se1 Cl4 2.139(2) . ?
Se1 Cl5 2.148(2) . ?
Se2 O3 1.649(4) . ?
Se2 Cl7 2.147(2) . ?
Se2 Cl6 2.154(2) . ?
C Cl8 1.551(11) 2 ?
C Cl8 1.551(11) . ?
